data_7058395
loop_
_publ_author_name
'Karmakar, Anirban'
'Soliman, Mohamed M. A.'
'Alegria, Elisabete C. B. A.'
'R\'ubio, Guilherme M. D. M.'
'Guedes da Silva, M. F\'atima C.'
'Pombeiro, Armando J. L.'

_publ_section_title
;
 A copper-amidocarboxylate based metal organic macrocycle and framework:
 synthesis, structure and catalytic activities towards microwave assisted
 alcohol oxidation and Knoevenagel reactions
;
_journal_issue 25
_journal_name_full 'New Journal of Chemistry'
_journal_page_first 9843
_journal_paper_doi 10.1039/C9NJ02064K
_journal_volume 43
_journal_year 2019
_chemical_formula_sum 'C49 H51 Cu4 N9 O25'
_chemical_formula_weight 1420.15
_space_group_crystal_system triclinic
_space_group_IT_number 2
_space_group_name_Hall '-P 1'
_space_group_name_H-M_alt 'P -1'
_symmetry_space_group_name_Hall '-P 1'
_symmetry_space_group_name_H-M 'P -1'
_atom_sites_solution_hydrogens mixed
_audit_creation_method SHELXL-2014/6
_audit_update_record
;
2018-10-15 deposited with the CCDC.    2019-05-20 downloaded from the CCDC.
;
_cell_angle_alpha 91.165(2)
_cell_angle_beta 103.967(3)
_cell_angle_gamma 92.411(2)
_cell_formula_units_Z 1
_cell_length_a 8.8368(5)
_cell_length_b 9.9857(6)
_cell_length_c 16.3956(9)
_cell_measurement_reflns_used 9936
_cell_measurement_temperature 296(2)
_cell_measurement_theta_max 26.39
_cell_measurement_theta_min 2.38
_cell_volume 1402.06(14)
_computing_cell_refinement 'Bruker SAINT'
_computing_data_collection 'Bruker APEX2'
_computing_data_reduction 'Bruker SAINT'
_computing_molecular_graphics 'Mercury CSD 3.5.1, 2008'
_computing_publication_material 'WinGX publication routines (Farrugia, 1999)'
_computing_structure_refinement 'SHELXL-2014/6 (Sheldrick, 2014)'
_computing_structure_solution 'SIR97 (Giacovazzo et al, 1999)'
_diffrn_ambient_temperature 296(2)
_diffrn_measured_fraction_theta_full 0.998
_diffrn_measured_fraction_theta_max 0.996
_diffrn_measurement_device_type 'Bruker APEX-II CCD'
_diffrn_measurement_method '\f and \w scans'
_diffrn_radiation_type MoK\a
_diffrn_radiation_wavelength 0.71073
_diffrn_reflns_av_R_equivalents 0.0326
_diffrn_reflns_av_unetI/netI 0.0235
_diffrn_reflns_Laue_measured_fraction_full 0.998
_diffrn_reflns_Laue_measured_fraction_max 0.996
_diffrn_reflns_limit_h_max 11
_diffrn_reflns_limit_h_min -9
_diffrn_reflns_limit_k_max 12
_diffrn_reflns_limit_k_min -12
_diffrn_reflns_limit_l_max 20
_diffrn_reflns_limit_l_min -20
_diffrn_reflns_number 30829
_diffrn_reflns_point_group_measured_fraction_full 0.998
_diffrn_reflns_point_group_measured_fraction_max 0.996
_diffrn_reflns_theta_full 25.242
_diffrn_reflns_theta_max 26.426
_diffrn_reflns_theta_min 2.378
_diffrn_source 'fine-focus sealed tube'
_exptl_absorpt_coefficient_mu 1.591
_exptl_absorpt_correction_T_max 0.7
_exptl_absorpt_correction_T_min 0.6
_exptl_absorpt_correction_type multi-scan
_exptl_absorpt_process_details SADABS
_exptl_crystal_colour green
_exptl_crystal_density_diffrn 1.682
_exptl_crystal_description block
_exptl_crystal_F_000 724
_exptl_crystal_size_max 0.330
_exptl_crystal_size_mid 0.260
_exptl_crystal_size_min 0.180
_refine_diff_density_max 1.568
_refine_diff_density_min -0.602
_refine_diff_density_rms 0.084
_refine_ls_extinction_method none
_refine_ls_goodness_of_fit_ref 1.037
_refine_ls_hydrogen_treatment mixed
_refine_ls_matrix_type full
_refine_ls_number_parameters 404
_refine_ls_number_reflns 5744
_refine_ls_number_restraints 131
_refine_ls_restrained_S_all 1.036
_refine_ls_R_factor_all 0.0621
_refine_ls_R_factor_gt 0.0466
_refine_ls_shift/su_max 0.001
_refine_ls_shift/su_mean 0.000
_refine_ls_structure_factor_coef Fsqd
_refine_ls_weighting_details 'w=1/[\s^2^(Fo^2^)+(0.0610P)^2^+2.7660P] where P=(Fo^2^+2Fc^2^)/3'
_refine_ls_weighting_scheme calc
_refine_ls_wR_factor_gt 0.1195
_refine_ls_wR_factor_ref 0.1304
_reflns_Friedel_coverage 0.000
_reflns_number_gt 4556
_reflns_number_total 5744
_reflns_threshold_expression 'I > 2\s(I)'
_cod_data_source_file c9nj02064k2.cif
_cod_data_source_block 1
_cod_depositor_comments 'Adding full bibliography for 7058395--7058396.cif.'
_cod_database_code 7058395
_shelx_space_group_comment
;
The symmetry employed for this shelxl refinement is uniquely defined
by the following loop, which should always be used as a source of
symmetry information in preference to the above space-group names.
They are only intended as comments.
;
_shelx_estimated_absorpt_t_min 0.622
_shelx_estimated_absorpt_t_max 0.763
_shelxl_version_number 2014/6

loop_
_space_group_symop_operation_xyz
'x, y, z'
'-x, -y, -z'

loop_
_atom_site_label
_atom_site_type_symbol
_atom_site_fract_x
_atom_site_fract_y
_atom_site_fract_z
_atom_site_U_iso_or_equiv
_atom_site_adp_type
_atom_site_occupancy
_atom_site_site_symmetry_order
_atom_site_calc_flag
_atom_site_refinement_flags_posn
_atom_site_refinement_flags_adp
_atom_site_refinement_flags_occupancy
_atom_site_disorder_assembly
_atom_site_disorder_group
Cu1 Cu 0.09012(6) 0.52698(4) 0.08700(2) 0.04130(16) Uani 1 1 d D U . . .
Cu2 Cu 0.13296(10) 0.75412(7) -0.05502(4) 0.03518(19) Uani 0.87 1 d . U P . .
O2 O 0.0647(3) 0.4815(2) 0.19572(14) 0.0418(6) Uani 1 1 d . U . . .
O4 O 0.7298(3) 0.9997(2) 0.49904(15) 0.0416(6) Uani 1 1 d . U . . .
O12 O 0.7985(4) 0.2236(3) 0.60593(17) 0.0475(7) Uani 1 1 d . U . . .
H12O H 0.7780 0.1574 0.5741 0.071 Uiso 1 1 calc R U . . .
O1 O -0.0603(4) 0.2789(2) 0.17507(14) 0.0449(7) Uani 1 1 d . U . . .
O6 O 0.2476(4) 0.6586(3) 0.14426(15) 0.0507(8) Uani 1 1 d . U . . .
O7 O 0.1121(3) 0.5659(3) -0.02679(15) 0.0422(6) Uani 1 1 d D U . . .
O8 O 0.1382(4) 0.9474(3) -0.07824(17) 0.0536(8) Uani 1 1 d D U . . .
O5 O 0.2711(4) 0.8108(3) 0.05052(16) 0.0564(9) Uani 1 1 d . U . . .
N2 N 0.5018(3) 0.7244(3) 0.54569(16) 0.0286(6) Uani 1 1 d . U . . .
N3 N 0.5669(4) 0.8416(3) 0.41632(17) 0.0344(7) Uani 1 1 d . U . . .
O3 O 0.3372(4) 0.4511(3) 0.63309(16) 0.0565(8) Uani 1 1 d . U . . .
N1 N 0.2755(4) 0.5367(3) 0.50180(17) 0.0332(7) Uani 1 1 d . U . . .
C17 C 0.4267(4) 0.8415(3) 0.18757(19) 0.0278(7) Uani 1 1 d . U . . .
C16 C 0.4489(4) 0.8076(3) 0.27073(19) 0.0286(7) Uani 1 1 d . U . . .
H16 H 0.3902 0.7362 0.2849 0.034 Uiso 1 1 calc R U . . .
C1 C 0.0094(4) 0.3767(3) 0.22049(19) 0.0274(7) Uani 1 1 d . U . . .
C2 C 0.0316(4) 0.3652(3) 0.31343(19) 0.0269(7) Uani 1 1 d . U . . .
C6 C 0.1666(4) 0.4419(3) 0.45338(19) 0.0265(6) Uani 1 1 d . U . . .
C7 C 0.1360(4) 0.4538(3) 0.36675(19) 0.0266(7) Uani 1 1 d . U . . .
H7 H 0.1864 0.5222 0.3443 0.032 Uiso 1 1 calc R U . . .
C15 C 0.5584(4) 0.8793(3) 0.33345(19) 0.0297(7) Uani 1 1 d . U . . .
C21 C 0.3059(4) 0.7632(3) 0.12157(19) 0.0276(7) Uani 1 1 d . U . . .
C13 C 0.6076(4) 0.8275(3) 0.56459(19) 0.0284(7) Uani 1 1 d . U . . .
C14 C 0.6421(4) 0.8992(3) 0.4904(2) 0.0287(7) Uani 1 1 d . U . . .
C9 C 0.4697(4) 0.6543(3) 0.60849(19) 0.0296(7) Uani 1 1 d . U . . .
C5 C 0.0905(4) 0.3402(3) 0.4873(2) 0.0335(8) Uani 1 1 d . U . . .
H5 H 0.1101 0.3315 0.5452 0.040 Uiso 1 1 calc R U . . .
C18 C 0.5148(5) 0.9465(4) 0.1652(2) 0.0379(8) Uani 1 1 d . U . . .
H18 H 0.4996 0.9701 0.1093 0.046 Uiso 1 1 calc R U . . .
C3 C -0.0445(4) 0.2632(4) 0.3471(2) 0.0355(8) Uani 1 1 d . U . . .
H3 H -0.1148 0.2029 0.3117 0.043 Uiso 1 1 calc R U . . .
C8 C 0.3531(4) 0.5369(3) 0.5832(2) 0.0328(7) Uani 1 1 d . U . . .
C12 C 0.6817(4) 0.8657(4) 0.6467(2) 0.0344(8) Uani 1 1 d . U . . .
H12 H 0.7533 0.9387 0.6581 0.041 Uiso 1 1 calc R U . . .
C4 C -0.0148(4) 0.2520(4) 0.4334(2) 0.0389(9) Uani 1 1 d . U . . .
H4 H -0.0664 0.1842 0.4557 0.047 Uiso 1 1 calc R U . . .
O9 O 0.2730(6) 0.3527(4) 0.0855(3) 0.0957(14) Uani 1 1 d . U . . .
C10 C 0.5409(5) 0.6845(4) 0.6925(2) 0.0376(8) Uani 1 1 d . U . . .
H10 H 0.5177 0.6331 0.7349 0.045 Uiso 1 1 calc R U . . .
C20 C 0.6484(4) 0.9839(4) 0.3116(2) 0.0384(8) Uani 1 1 d . U . . .
H20 H 0.7227 1.0320 0.3528 0.046 Uiso 1 1 calc R U . . .
N4 N 0.2305(7) 0.2477(5) 0.0383(3) 0.0712(12) Uani 1 1 d . U . . .
C19 C 0.6260(5) 1.0155(4) 0.2278(2) 0.0476(10) Uani 1 1 d . U . . .
H19 H 0.6871 1.0847 0.2132 0.057 Uiso 1 1 calc R U . . .
C11 C 0.6469(5) 0.7929(4) 0.7113(2) 0.0401(9) Uani 1 1 d . U . . .
H11 H 0.6945 0.8168 0.7670 0.048 Uiso 1 1 calc R U . . .
C23 C 0.9356(6) 0.2048(5) 0.6677(3) 0.0628(13) Uani 1 1 d . U . . .
H01A H 0.9954 0.2884 0.6802 0.094 Uiso 1 1 calc R U . . .
H01B H 0.9960 0.1399 0.6474 0.094 Uiso 1 1 calc R U . . .
H01C H 0.9093 0.1733 0.7177 0.094 Uiso 1 1 calc R U . . .
O11 O 0.3310(8) 0.1793(7) 0.0285(4) 0.148(3) Uani 1 1 d . U . . .
O10A O 0.0865(10) 0.2365(18) -0.0043(10) 0.089(4) Uani 0.67(4) 1 d . U P A 1
O10B O 0.126(4) 0.180(3) 0.031(2) 0.106(6) Uani 0.33(4) 1 d . U P A 2
C22 C 0.0293(7) 1.0132(5) -0.1408(3) 0.0701(15) Uani 1 1 d . U . . .
H01D H 0.0246 0.9725 -0.1950 0.105 Uiso 1 1 calc R U . . .
H01E H 0.0615 1.1063 -0.1407 0.105 Uiso 1 1 calc R U . . .
H01F H -0.0720 1.0055 -0.1291 0.105 Uiso 1 1 calc R U . . .
Cu2A Cu 0.1915(6) 0.7138(5) -0.0619(3) 0.0331(11) Uani 0.13 1 d . U P . .
H1N H 0.286(5) 0.591(4) 0.477(3) 0.040 Uiso 1 1 d . U . . .
H3N H 0.516(5) 0.780(4) 0.420(3) 0.040 Uiso 1 1 d . U . . .
H8O H 0.170(5) 1.000(4) -0.0344(19) 0.050 Uiso 1 1 d D U . . .
H7O H 0.203(3) 0.520(4) -0.023(2) 0.050 Uiso 1 1 d D U . . .

loop_
_atom_site_aniso_label
_atom_site_aniso_U_11
_atom_site_aniso_U_22
_atom_site_aniso_U_33
_atom_site_aniso_U_23
_atom_site_aniso_U_13
_atom_site_aniso_U_12
Cu1 0.0632(3) 0.0365(2) 0.0164(2) -0.00109(16) 0.00042(18) -0.0302(2)
Cu2 0.0560(5) 0.0241(3) 0.0177(3) -0.0011(2) -0.0031(3) -0.0146(3)
O2 0.0651(18) 0.0353(13) 0.0197(11) -0.0016(9) 0.0047(11) -0.0252(12)
O4 0.0545(17) 0.0350(13) 0.0294(12) -0.0065(10) 0.0026(11) -0.0187(12)
O12 0.0618(19) 0.0358(14) 0.0382(15) -0.0053(11) 0.0007(13) -0.0041(13)
O1 0.0730(19) 0.0324(13) 0.0205(11) -0.0011(9) -0.0012(11) -0.0228(12)
O6 0.071(2) 0.0467(15) 0.0226(12) 0.0024(10) -0.0046(12) -0.0386(14)
O7 0.0539(17) 0.0365(13) 0.0299(12) 0.0003(10) 0.0010(11) -0.0149(12)
O8 0.083(2) 0.0283(13) 0.0353(14) -0.0047(11) -0.0126(14) -0.0062(13)
O5 0.081(2) 0.0476(16) 0.0246(13) 0.0056(11) -0.0120(13) -0.0351(15)
N2 0.0327(15) 0.0276(13) 0.0219(13) -0.0012(10) 0.0002(11) -0.0016(11)
N3 0.0467(19) 0.0298(14) 0.0209(13) -0.0014(11) -0.0001(12) -0.0166(13)
O3 0.084(2) 0.0438(15) 0.0292(13) 0.0094(11) -0.0074(14) -0.0241(15)
N1 0.0466(19) 0.0275(14) 0.0206(13) 0.0013(10) 0.0007(12) -0.0106(13)
C17 0.0307(18) 0.0273(15) 0.0228(14) -0.0025(12) 0.0031(12) -0.0085(13)
C16 0.0346(18) 0.0239(14) 0.0244(15) -0.0006(12) 0.0036(13) -0.0108(13)
C1 0.0319(18) 0.0270(15) 0.0213(14) -0.0014(11) 0.0037(12) -0.0048(13)
C2 0.0323(18) 0.0264(15) 0.0207(14) -0.0013(11) 0.0051(12) -0.0055(13)
C6 0.0298(17) 0.0263(15) 0.0217(14) -0.0022(11) 0.0039(12) -0.0023(12)
C7 0.0338(18) 0.0213(14) 0.0237(14) -0.0012(11) 0.0068(13) -0.0077(12)
C15 0.0359(19) 0.0282(15) 0.0212(14) -0.0025(12) 0.0013(13) -0.0069(13)
C21 0.0286(17) 0.0305(16) 0.0204(14) -0.0042(12) 0.0018(12) -0.0082(13)
C13 0.0328(18) 0.0270(15) 0.0226(15) -0.0020(12) 0.0017(13) 0.0008(13)
C14 0.0331(18) 0.0251(15) 0.0243(15) -0.0030(12) 0.0007(13) -0.0022(13)
C9 0.0350(19) 0.0278(16) 0.0226(15) -0.0016(12) 0.0008(13) -0.0001(13)
C5 0.039(2) 0.0386(18) 0.0225(15) 0.0018(13) 0.0080(14) -0.0094(15)
C18 0.046(2) 0.0403(19) 0.0237(16) 0.0017(14) 0.0044(14) -0.0184(16)
C3 0.037(2) 0.0387(18) 0.0281(16) -0.0025(14) 0.0054(14) -0.0178(15)
C8 0.043(2) 0.0289(16) 0.0227(15) -0.0010(12) 0.0022(14) -0.0030(14)
C12 0.036(2) 0.0345(17) 0.0269(16) -0.0053(13) -0.0016(14) -0.0061(14)
C4 0.042(2) 0.043(2) 0.0312(17) 0.0037(15) 0.0116(15) -0.0192(16)
O9 0.134(4) 0.064(2) 0.076(3) -0.021(2) 0.000(2) 0.019(2)
C10 0.047(2) 0.0398(19) 0.0221(16) 0.0000(13) 0.0030(14) -0.0068(16)
C20 0.040(2) 0.0399(19) 0.0288(16) -0.0040(14) -0.0002(14) -0.0209(16)
N4 0.093(4) 0.066(3) 0.059(3) -0.001(2) 0.029(2) 0.009(3)
C19 0.056(3) 0.046(2) 0.0338(19) 0.0030(16) 0.0040(17) -0.0310(19)
C11 0.046(2) 0.046(2) 0.0216(16) -0.0063(14) -0.0034(14) -0.0065(17)
C23 0.069(3) 0.054(3) 0.054(3) 0.010(2) -0.007(2) -0.007(2)
O11 0.165(5) 0.148(5) 0.129(5) -0.014(4) 0.019(4) 0.091(5)
O10A 0.070(4) 0.100(7) 0.095(7) -0.042(6) 0.023(4) -0.011(4)
O10B 0.148(10) 0.071(11) 0.096(13) -0.009(9) 0.029(12) -0.021(8)
C22 0.099(4) 0.047(2) 0.049(3) 0.001(2) -0.015(3) 0.016(3)
Cu2A 0.041(3) 0.036(3) 0.0198(17) -0.0094(17) 0.0070(18) -0.0218(18)

loop_
_atom_type_symbol
_atom_type_description
_atom_type_scat_dispersion_real
_atom_type_scat_dispersion_imag
_atom_type_scat_source
C C 0.0033 0.0016 'International Tables Vol C Tables 4.2.6.8 and 6.1.1.4'
H H 0.0000 0.0000 'International Tables Vol C Tables 4.2.6.8 and 6.1.1.4'
N N 0.0061 0.0033 'International Tables Vol C Tables 4.2.6.8 and 6.1.1.4'
O O 0.0106 0.0060 'International Tables Vol C Tables 4.2.6.8 and 6.1.1.4'
Cu Cu 0.3201 1.2651 'International Tables Vol C Tables 4.2.6.8 and 6.1.1.4'

loop_
_geom_angle_atom_site_label_1
_geom_angle_atom_site_label_2
_geom_angle_atom_site_label_3
_geom_angle
_geom_angle_site_symmetry_1
_geom_angle_site_symmetry_3
O2 Cu1 O6 86.65(10) . .
O2 Cu1 O7 177.45(10) . .
O6 Cu1 O7 95.73(11) . .
O2 Cu1 O7 93.60(11) . 2_565
O6 Cu1 O7 163.77(13) . 2_565
O7 Cu1 O7 84.39(12) . 2_565
O2 Cu1 O9 92.88(14) . .
O6 Cu1 O9 94.57(15) . .
O7 Cu1 O9 86.00(14) . .
O7 Cu1 O9 101.63(14) 2_565 .
O2 Cu1 Cu1 135.33(8) . 2_565
O6 Cu1 Cu1 136.07(8) . 2_565
O7 Cu1 Cu1 42.63(8) . 2_565
O7 Cu1 Cu1 41.76(7) 2_565 2_565
O9 Cu1 Cu1 95.19(10) . 2_565
Cu2A Cu2 O5 87.9(4) . .
Cu2A Cu2 O1 80.1(4) . 2_565
O5 Cu2 O1 158.77(14) . 2_565
Cu2A Cu2 O7 64.7(4) . .
O5 Cu2 O7 95.87(11) . .
O1 Cu2 O7 94.76(10) 2_565 .
Cu2A Cu2 O8 120.5(4) . .
O5 Cu2 O8 83.67(12) . .
O1 Cu2 O8 87.40(11) 2_565 .
O7 Cu2 O8 174.66(15) . .
Cu2A Cu2 O10A 144.8(7) . 2_565
O5 Cu2 O10A 91.0(3) . 2_565
O1 Cu2 O10A 108.9(3) 2_565 2_565
O7 Cu2 O10A 80.4(5) . 2_565
O8 Cu2 O10A 94.3(5) . 2_565
C1 O2 Cu1 130.8(2) . .
C23 O12 H12O 109.5 . .
C1 O1 Cu2 134.2(2) . 2_565
C1 O1 Cu2A 126.7(3) . 2_565
C21 O6 Cu1 133.3(2) . .
Cu2A O7 Cu1 128.4(2) . .
Cu2 O7 Cu1 117.73(13) . .
Cu2A O7 Cu1 123.9(2) . 2_565
Cu2 O7 Cu1 114.02(14) . 2_565
Cu1 O7 Cu1 95.61(12) . 2_565
Cu2A O7 H7O 93(3) . .
Cu2 O7 H7O 113(3) . .
Cu1 O7 H7O 96(2) . .
Cu1 O7 H7O 118(3) 2_565 .
C22 O8 Cu2 126.3(3) . .
C22 O8 Cu2A 131.0(3) . .
C22 O8 H8O 109(3) . .
Cu2 O8 H8O 115(3) . .
Cu2A O8 H8O 118(3) . .
C21 O5 Cu2 134.5(2) . .
C21 O5 Cu2A 128.7(3) . .
C9 N2 C13 118.5(3) . .
C14 N3 C15 131.4(3) . .
C14 N3 H3N 114(3) . .
C15 N3 H3N 114(3) . .
C8 N1 C6 130.4(3) . .
C8 N1 H1N 120(4) . .
C6 N1 H1N 110(4) . .
C16 C17 C18 120.5(3) . .
C16 C17 C21 119.1(3) . .
C18 C17 C21 120.4(3) . .
C17 C16 C15 120.5(3) . .
C17 C16 H16 119.8 . .
C15 C16 H16 119.8 . .
O2 C1 O1 126.5(3) . .
O2 C1 C2 116.7(3) . .
O1 C1 C2 116.8(3) . .
C7 C2 C3 119.5(3) . .
C7 C2 C1 119.0(3) . .
C3 C2 C1 121.4(3) . .
C7 C6 C5 119.8(3) . .
C7 C6 N1 116.2(3) . .
C5 C6 N1 124.0(3) . .
C2 C7 C6 120.9(3) . .
C2 C7 H7 119.6 . .
C6 C7 H7 119.6 . .
C20 C15 C16 119.5(3) . .
C20 C15 N3 124.2(3) . .
C16 C15 N3 116.3(3) . .
O5 C21 O6 126.5(3) . .
O5 C21 C17 116.7(3) . .
O6 C21 C17 116.8(3) . .
N2 C13 C12 122.4(3) . .
N2 C13 C14 115.7(3) . .
C12 C13 C14 121.9(3) . .
O4 C14 N3 125.0(3) . .
O4 C14 C13 122.2(3) . .
N3 C14 C13 112.9(3) . .
N2 C9 C10 122.7(3) . .
N2 C9 C8 116.1(3) . .
C10 C9 C8 121.2(3) . .
C4 C5 C6 119.0(3) . .
C4 C5 H5 120.5 . .
C6 C5 H5 120.5 . .
C19 C18 C17 118.6(3) . .
C19 C18 H18 120.7 . .
C17 C18 H18 120.7 . .
C4 C3 C2 119.6(3) . .
C4 C3 H3 120.2 . .
C2 C3 H3 120.2 . .
O3 C8 N1 125.3(3) . .
O3 C8 C9 121.6(3) . .
N1 C8 C9 113.0(3) . .
C11 C12 C13 118.5(3) . .
C11 C12 H12 120.7 . .
C13 C12 H12 120.7 . .
C3 C4 C5 121.2(3) . .
C3 C4 H4 119.4 . .
C5 C4 H4 119.4 . .
N4 O9 Cu1 120.0(4) . .
C11 C10 C9 118.3(3) . .
C11 C10 H10 120.8 . .
C9 C10 H10 120.8 . .
C19 C20 C15 119.2(3) . .
C19 C20 H20 120.4 . .
C15 C20 H20 120.4 . .
O10B N4 O11 106.0(19) . .
O10B N4 O9 129.4(12) . .
O11 N4 O9 116.5(6) . .
O11 N4 O10A 125.3(7) . .
O9 N4 O10A 117.4(7) . .
C20 C19 C18 121.7(3) . .
C20 C19 H19 119.2 . .
C18 C19 H19 119.2 . .
C10 C11 C12 119.5(3) . .
C10 C11 H11 120.2 . .
C12 C11 H11 120.2 . .
O12 C23 H01A 109.5 . .
O12 C23 H01B 109.5 . .
H01A C23 H01B 109.5 . .
O12 C23 H01C 109.5 . .
H01A C23 H01C 109.5 . .
H01B C23 H01C 109.5 . .
N4 O10A Cu2 124.7(9) . 2_565
O8 C22 H01D 109.5 . .
O8 C22 H01E 109.5 . .
H01D C22 H01E 109.5 . .
O8 C22 H01F 109.5 . .
H01D C22 H01F 109.5 . .
H01E C22 H01F 109.5 . .
Cu2 Cu2A O7 94.5(5) . .
Cu2 Cu2A O1 79.1(5) . 2_565
O7 Cu2A O1 100.7(2) . 2_565
Cu2 Cu2A O5 71.9(4) . .
O7 Cu2A O5 98.5(2) . .
O1 Cu2A O5 146.2(3) 2_565 .
Cu2 Cu2A O8 45.0(4) . .
O7 Cu2A O8 139.5(3) . .
O1 Cu2A O8 76.0(2) 2_565 .
O5 Cu2A O8 71.31(18) . .
Cu2 Cu2A H7O 120.4(8) . .
O7 Cu2A H7O 26.9(7) . .
O1 Cu2A H7O 110.5(11) 2_565 .
O5 Cu2A H7O 99.1(11) . .
O8 Cu2A H7O 163.9(8) . .

loop_
_geom_bond_atom_site_label_1
_geom_bond_atom_site_label_2
_geom_bond_distance
_geom_bond_site_symmetry_2
Cu1 O2 1.911(2) .
Cu1 O6 1.927(2) .
Cu1 O7 1.967(3) .
Cu1 O7 2.000(3) 2_565
Cu1 O9 2.428(4) .
Cu1 Cu1 2.9391(8) 2_565
Cu2 Cu2A 0.698(5) .
Cu2 O5 1.920(3) .
Cu2 O1 1.934(2) 2_565
Cu2 O7 1.957(3) .
Cu2 O8 1.975(3) .
Cu2 O10A 2.375(9) 2_565
O2 C1 1.253(4) .
O4 C14 1.225(4) .
O12 C23 1.401(5) .
O12 H12O 0.8200 .
O1 C1 1.259(4) .
O1 Cu2 1.934(2) 2_565
O1 Cu2A 1.940(5) 2_565
O6 C21 1.248(4) .
O7 Cu2A 1.775(5) .
O7 Cu1 2.000(3) 2_565
O7 H7O 0.928(19) .
O8 C22 1.420(5) .
O8 Cu2A 2.406(6) .
O8 H8O 0.866(19) .
O5 C21 1.241(4) .
O5 Cu2A 2.019(5) .
N2 C9 1.335(4) .
N2 C13 1.341(4) .
N3 C14 1.341(4) .
N3 C15 1.403(4) .
N3 H3N 0.75(4) .
O3 C8 1.223(4) .
N1 C8 1.346(4) .
N1 C6 1.406(4) .
N1 H1N 0.70(4) .
C17 C16 1.381(4) .
C17 C18 1.387(4) .
C17 C21 1.504(4) .
C16 C15 1.393(4) .
C16 H16 0.9300 .
C1 C2 1.496(4) .
C2 C7 1.381(4) .
C2 C3 1.392(4) .
C6 C7 1.389(4) .
C6 C5 1.393(4) .
C7 H7 0.9300 .
C15 C20 1.390(5) .
C13 C12 1.385(4) .
C13 C14 1.511(4) .
C9 C10 1.390(4) .
C9 C8 1.511(5) .
C5 C4 1.387(5) .
C5 H5 0.9300 .
C18 C19 1.387(5) .
C18 H18 0.9300 .
C3 C4 1.384(5) .
C3 H3 0.9300 .
C12 C11 1.385(5) .
C12 H12 0.9300 .
C4 H4 0.9300 .
O9 N4 1.279(6) .
C10 C11 1.380(5) .
C10 H10 0.9300 .
C20 C19 1.385(5) .
C20 H20 0.9300 .
N4 O10B 1.11(2) .
N4 O11 1.181(7) .
N4 O10A 1.294(12) .
C19 H19 0.9300 .
C11 H11 0.9300 .
C23 H01A 0.9600 .
C23 H01B 0.9600 .
C23 H01C 0.9600 .
O10A Cu2 2.375(9) 2_565
C22 H01D 0.9600 .
C22 H01E 0.9600 .
C22 H01F 0.9600 .
Cu2A O1 1.940(5) 2_565
Cu2A H7O 2.05(4) .

loop_
_geom_hbond_atom_site_label_D
_geom_hbond_atom_site_label_H
_geom_hbond_atom_site_label_A
_geom_hbond_distance_DH
_geom_hbond_distance_HA
_geom_hbond_distance_DA
_geom_hbond_angle_DHA
_geom_hbond_site_symmetry_A
O12 H12O O4 0.82 1.95 2.766(3) 179.7 1_545
C7 H7 O12 0.93 2.64 3.252(4) 124.1 2_666
C5 H5 O3 0.93 2.42 2.977(4) 118.3 .
C20 H20 O4 0.93 2.41 2.981(4) 119.5 .
C22 H01E O10A 0.96 2.52 3.064(9) 115.8 1_565
C22 H01F O10B 0.96 2.58 3.15(3) 118.5 2_565
N1 H1N O12 0.70(4) 2.36(4) 3.004(4) 154(5) 2_666
N1 H1N N2 0.70(4) 2.31(4) 2.639(4) 110(4) .
N3 H3N N2 0.75(4) 2.18(4) 2.614(4) 118(4) .
O8 H8O N4 0.866(19) 2.70(3) 3.481(6) 151(4) 1_565
O8 H8O O11 0.866(19) 2.30(3) 3.064(8) 147(4) 1_565
O8 H8O O10A 0.866(19) 2.57(4) 3.201(13) 130(4) 1_565
O8 H8O O10B 0.866(19) 2.17(4) 2.93(2) 146(4) 1_565
O7 H7O O9 0.928(19) 2.45(3) 3.016(5) 119(3) .
